data_7129283
loop_
_publ_author_name
'Dahlen, Milena'
'Seifert, Tim P.'
'Lebedkin, Sergei'
'Gamer, Michael T.'
'Kappes, Manfred M.'
'Roesky, Peter W.'

_publ_section_title
;
 Tetra- and hexanuclear string complexes of the coinage metals
;
_journal_name_full 'Chemical Communications'
_journal_paper_doi 10.1039/D1CC06034A
_journal_year 2021
_chemical_formula_moiety 'C92 H80 Au2 Cu2 N4 P4, 0.5(C4 H8 O), 0.5(C5 H12)'
_chemical_formula_sum 'C96.5 H90 Au2 Cu2 N4 O0.5 P4'
_chemical_formula_weight 1958.61
_space_group_crystal_system trigonal
_space_group_IT_number 167
_space_group_name_Hall '-R 3 2"c'
_space_group_name_H-M_alt 'R -3 c :H'
_atom_sites_solution_hydrogens geom
_audit_creation_date 2019-09-10
_audit_creation_method
;
Olex2 1.2
(compiled 2018.05.29 svn.r3508 for OlexSys, GUI svn.r5506)
;
_audit_update_record
;
2021-10-26 deposited with the CCDC.	2021-11-12 downloaded from the CCDC.
;
_cell_angle_alpha 90
_cell_angle_beta 90
_cell_angle_gamma 120
_cell_formula_units_Z 18
_cell_length_a 35.0732(3)
_cell_length_b 35.0732(3)
_cell_length_c 39.2104(4)
_cell_measurement_reflns_used 120689
_cell_measurement_temperature 150
_cell_measurement_theta_max 25.52
_cell_measurement_theta_min 1.16
_cell_volume 41771.8(7)
_computing_cell_refinement
;
X-Area Recipe 1.33.0.0 (STOE, 2015)
PLATON (A.L.Spek, 2009)
;
_computing_data_collection 'STOE X-AREA'
_computing_data_reduction
;
X-Area Integrate 1.73.1.0 (STOE, 2018)
PLATON (A.L.Spek, 2009)
;
_computing_molecular_graphics 'Diamond 4, Olex2 (Dolomanov et al., 2009)'
_computing_publication_material
;
STOE & Cie GmbH, X-Area, software package for collecting single-crystal or
multi-domain crystal data on STOE area-detector diffractometers, for image 
processing, for the correction and scaling of reflection intensities and 
for outlier rejection, version 1.84, Darmstadt 2018
MS Word (Microsoft)
Olex2 (Dolomanov et al., 2009)
;
_computing_structure_refinement 'SHELXL-2018/3 (Sheldrick, 2015)'
_computing_structure_solution 'SHELXS-2018/3 (Sheldrick, 2015)'
_diffrn_ambient_temperature 150
_diffrn_detector 'image plate (34cm diameter)'
_diffrn_detector_area_resol_mean 6.67
_diffrn_detector_type 'STOE Imaging Plate'
_diffrn_measured_fraction_theta_full 0.997
_diffrn_measured_fraction_theta_max 0.990
_diffrn_measurement_details
;
 203 frames, detector distance = 135 mm
;
_diffrn_measurement_device '2-circle diffractometer'
_diffrn_measurement_device_type 'STOE IPDS II'
_diffrn_measurement_method 'rotation method, \w scans'
_diffrn_radiation_collimation '0.5 mm diameter, multiple pinhole'
_diffrn_radiation_monochromator 'plane graphite'
_diffrn_radiation_polarisn_norm 0
_diffrn_radiation_probe x-ray
_diffrn_radiation_type MoK\a
_diffrn_radiation_wavelength 0.71073
_diffrn_reflns_av_R_equivalents 0.0280
_diffrn_reflns_av_unetI/netI 0.0111
_diffrn_reflns_Laue_measured_fraction_full 0.997
_diffrn_reflns_Laue_measured_fraction_max 0.990
_diffrn_reflns_limit_h_max 42
_diffrn_reflns_limit_h_min -42
_diffrn_reflns_limit_k_max 42
_diffrn_reflns_limit_k_min -39
_diffrn_reflns_limit_l_max 47
_diffrn_reflns_limit_l_min -47
_diffrn_reflns_number 74831
_diffrn_reflns_point_group_measured_fraction_full 0.997
_diffrn_reflns_point_group_measured_fraction_max 0.990
_diffrn_reflns_theta_full 25.242
_diffrn_reflns_theta_max 25.342
_diffrn_reflns_theta_min 1.848
_diffrn_source 'sealed tube, 12x0.4mm long-fine focus'
_diffrn_source_current 40mA
_diffrn_source_power 2kW
_diffrn_source_voltage 50kV
_exptl_absorpt_coefficient_mu 3.717
_exptl_absorpt_correction_T_max 0.5828
_exptl_absorpt_correction_T_min 0.3493
_exptl_absorpt_correction_type integration
_exptl_absorpt_process_details
;
STOE X-Red32, absorption correction by Gaussian integration, analogous to
P. Coppens, "The Evaluation of Absorption and Extinction in Single-Crystal
Structure Analysis", published in: F. R. Ahmed (Editor), "Crystallographic
Computing", Munksgaard, Copenhagen (1970), 255 - 270.
;
_exptl_crystal_colour yellow
_exptl_crystal_colour_primary yellow
_exptl_crystal_density_diffrn 1.401
_exptl_crystal_density_method 'not measured'
_exptl_crystal_description block
_exptl_crystal_F_000 17586
_exptl_crystal_size_max 0.497
_exptl_crystal_size_mid 0.347
_exptl_crystal_size_min 0.162
_refine_diff_density_max 0.745
_refine_diff_density_min -0.304
_refine_diff_density_rms 0.094
_refine_ls_extinction_method none
_refine_ls_goodness_of_fit_ref 1.120
_refine_ls_hydrogen_treatment constr
_refine_ls_matrix_type full
_refine_ls_number_parameters 517
_refine_ls_number_reflns 8416
_refine_ls_number_restraints 48
_refine_ls_restrained_S_all 1.119
_refine_ls_R_factor_all 0.0322
_refine_ls_R_factor_gt 0.0269
_refine_ls_shift/su_max 0.002
_refine_ls_shift/su_mean 0.000
_refine_ls_structure_factor_coef Fsqd
_refine_ls_weighting_details 'w=1/[\s^2^(Fo^2^)+(0.0431P)^2^+200.5224P] where P=(Fo^2^+2Fc^2^)/3'
_refine_ls_weighting_scheme calc
_refine_ls_wR_factor_gt 0.0756
_refine_ls_wR_factor_ref 0.0809
_reflns_Friedel_coverage 0.000
_reflns_number_gt 7629
_reflns_number_total 8416
_reflns_threshold_expression 'I > 2\s(I)'
_cod_data_source_file d1cc06034a2.cif
_cod_data_source_block md143
_cod_original_cell_volume 41771.7(8)
_cod_original_sg_symbol_H-M 'R -3 c'
_cod_original_formula_sum 'C96.50 H90 Au2 Cu2 N4 O0.50 P4'
_cod_database_code 7129283
_shelx_shelxl_version_number 2018/3
_shelx_space_group_comment
;
The symmetry employed for this shelxl refinement is uniquely defined
by the following loop, which should always be used as a source of
symmetry information in preference to the above space-group names.
They are only intended as comments.
;
_shelx_estimated_absorpt_t_max 0.584
_shelx_estimated_absorpt_t_min 0.260
_olex2_refinement_description
;
1. Fixed Uiso
 At 1.2 times of:
  All C(H) groups, All C(H,H) groups
 At 1.5 times of:
  All C(H,H,H) groups
2. Restrained distances
 C51A-C50A \\sim C50A-C49A \\sim C49A-C48A
 with sigma of 0.02
 O1B-C51A \\sim O1B-C48A
 with sigma of 0.02
 O1B-C50A \\sim O1B-C49A
 with sigma of 0.04
 C50A-C48A \\sim C51A-C49A
 with sigma of 0.04
 C48B-C49B \\sim C49B-C50B \\sim C50B-C51B
 with sigma of 0.02
 O1A-C48B \\sim O1A-C51B
 with sigma of 0.02
 O1A-C49B \\sim O1A-C50B
 with sigma of 0.04
 C49B-C51B \\sim C48B-C50B
 with sigma of 0.04
 C52A-C53A \\sim C53A-C54A \\sim C54A-C55A \\sim C55A-C56A
 with sigma of 0.02
 C52A-C54A \\sim C54A-C56A \\sim C53A-C55A
 with sigma of 0.04
 C52B-C53B \\sim C53B-C54B \\sim C54B-C55B \\sim C55B-C56B
 with sigma of 0.02
 C52B-C54B \\sim C54B-C56B \\sim C53B-C55B
 with sigma of 0.04
3. Uiso/Uaniso restraints and constraints
C52A \\sim C53A \\sim C54A \\sim C55A \\sim C56A: within 2A with sigma of 0.01
and sigma for terminal atoms of 0.02
C56B \\sim C55B \\sim C54B \\sim C53B \\sim C52B: within 2A with sigma of 0.01
and sigma for terminal atoms of 0.02
C48A \\sim C49A \\sim C50A \\sim C51A \\sim O1B: within 2A with sigma of 0.01
and sigma for terminal atoms of 0.02
C51B \\sim C50B \\sim C49B \\sim C48B \\sim O1A: within 2A with sigma of 0.01
and sigma for terminal atoms of 0.02
4. Others
 Fixed Sof: O1A(0.125) C48B(0.125) H48A(0.125) H48B(0.125) C49B(0.125)
 H49A(0.125) H49B(0.125) C50B(0.125) H50A(0.125) H50B(0.125) C51B(0.125)
 H51A(0.125) H51B(0.125) O1B(0.125) C48A(0.125) H48C(0.125) H48D(0.125)
 C49A(0.125) H49C(0.125) H49D(0.125) C50A(0.125) H50C(0.125) H50D(0.125)
 C51A(0.125) H51C(0.125) H51D(0.125) C52A(0.125) H52A(0.125) H52B(0.125)
 H52C(0.125) C53A(0.125) H53A(0.125) H53B(0.125) C54A(0.125) H54A(0.125)
 H54B(0.125) C55A(0.125) H55A(0.125) H55B(0.125) C56A(0.125) H56A(0.125)
 H56B(0.125) H56C(0.125) C52B(0.125) H52D(0.125) H52E(0.125) H52F(0.125)
 C53B(0.125) H53C(0.125) H53D(0.125) C54B(0.125) H54C(0.125) H54D(0.125)
 C55B(0.125) H55C(0.125) H55D(0.125) C56B(0.125) H56D(0.125) H56E(0.125)
 H56F(0.125)
5.a Free rotating group:
 O1A(C48B,C49B,C50B,C51B), O1B(C48A,C49A,C50A,C51A), C52A(C53A,C54A,C55A,C56A),
  C52B(C53B,C54B,C55B,C56B)
5.b Secondary CH2 refined with riding coordinates:
 C48B(H48A,H48B), C49B(H49A,H49B), C50B(H50A,H50B), C51B(H51A,H51B), C48A(H48C,
 H48D), C49A(H49C,H49D), C50A(H50C,H50D), C51A(H51C,H51D), C53A(H53A,H53B),
 C54A(H54A,H54B), C55A(H55A,H55B), C53B(H53C,H53D), C54B(H54C,H54D), C55B(H55C,
 H55D)
5.c Me refined with riding coordinates:
 C52A(H52A,H52B,H52C), C56A(H56A,H56B,H56C), C52B(H52D,H52E,H52F), C56B(H56D,
 H56E,H56F)
5.d Aromatic/amide H refined with riding coordinates:
 C1(H1), C3(H3), C4(H4), C5(H5), C6(H6), C9(H9), C10(H10), C11(H11), C12(H12),
 C13(H13), C15(H15), C16(H16), C17(H17), C18(H18), C19(H19), C20(H20), C22(H22),
  C23(H23), C24(H24), C25(H25), C28(H28), C29(H29), C30(H30), C31(H31),
 C32(H32), C34(H34), C35(H35), C36(H36), C37(H37), C38(H38), C41(H41), C43(H43)
5.e Idealised Me refined as rotating group:
 C45(H45A,H45B,H45C), C46(H46A,H46B,H46C), C47(H47A,H47B,H47C)
;
_olex2_submission_special_instructions 'No special instructions were received'

loop_
_space_group_symop_operation_xyz
'x, y, z'
'-y, x-y, z'
'-x+y, -x, z'
'y, x, -z+1/2'
'x-y, -y, -z+1/2'
'-x, -x+y, -z+1/2'
'x+2/3, y+1/3, z+1/3'
'-y+2/3, x-y+1/3, z+1/3'
'-x+y+2/3, -x+1/3, z+1/3'
'y+2/3, x+1/3, -z+5/6'
'x-y+2/3, -y+1/3, -z+5/6'
'-x+2/3, -x+y+1/3, -z+5/6'
'x+1/3, y+2/3, z+2/3'
'-y+1/3, x-y+2/3, z+2/3'
'-x+y+1/3, -x+2/3, z+2/3'
'y+1/3, x+2/3, -z+7/6'
'x-y+1/3, -y+2/3, -z+7/6'
'-x+1/3, -x+y+2/3, -z+7/6'
'-x, -y, -z'
'y, -x+y, -z'
'x-y, x, -z'
'-y, -x, z-1/2'
'-x+y, y, z-1/2'
'x, x-y, z-1/2'
'-x+2/3, -y+1/3, -z+1/3'
'y+2/3, -x+y+1/3, -z+1/3'
'x-y+2/3, x+1/3, -z+1/3'
'-y+2/3, -x+1/3, z-1/6'
'-x+y+2/3, y+1/3, z-1/6'
'x+2/3, x-y+1/3, z-1/6'
'-x+1/3, -y+2/3, -z+2/3'
'y+1/3, -x+y+2/3, -z+2/3'
'x-y+1/3, x+2/3, -z+2/3'
'-y+1/3, -x+2/3, z+1/6'
'-x+y+1/3, y+2/3, z+1/6'
'x+1/3, x-y+2/3, z+1/6'

loop_
_atom_site_label
_atom_site_type_symbol
_atom_site_fract_x
_atom_site_fract_y
_atom_site_fract_z
_atom_site_U_iso_or_equiv
_atom_site_adp_type
_atom_site_occupancy
_atom_site_site_symmetry_order
_atom_site_calc_flag
_atom_site_refinement_flags_posn
_atom_site_refinement_flags_adp
_atom_site_refinement_flags_occupancy
_atom_site_disorder_assembly
_atom_site_disorder_group
Au Au 0.21355(2) 0.36472(2) 0.43834(2) 0.03277(6) Uani 1 1 d . . . . .
Cu Cu 0.31113(2) 0.41994(2) 0.44787(2) 0.03194(10) Uani 1 1 d . . . . .
P1 P 0.21439(3) 0.42983(3) 0.44716(2) 0.03205(19) Uani 1 1 d . . . . .
P2 P 0.30708(3) 0.40370(3) 0.50794(2) 0.0364(2) Uani 1 1 d . . . . .
N1 N 0.31176(9) 0.47474(10) 0.44122(7) 0.0313(6) Uani 1 1 d . . . . .
N2 N 0.31433(9) 0.36640(10) 0.44252(7) 0.0317(6) Uani 1 1 d . . . . .
C1 C 0.333333 0.50321(15) 0.416667 0.0333(11) Uani 1 2 d S T P . .
H1 H 0.333335 0.530295 0.416668 0.040 Uiso 1 2 calc RS T P . .
C2 C 0.29774(12) 0.49100(12) 0.46867(9) 0.0330(8) Uani 1 1 d . . . . .
C3 C 0.32787(13) 0.52550(13) 0.48907(10) 0.0434(9) Uani 1 1 d . . . . .
H3 H 0.358425 0.539199 0.484078 0.052 Uiso 1 1 calc R . . . .
C4 C 0.31367(15) 0.54009(15) 0.51667(12) 0.0547(12) Uani 1 1 d . . . . .
H4 H 0.334550 0.563520 0.530470 0.066 Uiso 1 1 calc R . . . .
C5 C 0.26955(14) 0.52074(15) 0.52406(11) 0.0496(11) Uani 1 1 d . . . . .
H5 H 0.259995 0.530780 0.542940 0.060 Uiso 1 1 calc R . . . .
C6 C 0.23903(13) 0.48661(13) 0.50399(10) 0.0422(9) Uani 1 1 d . . . . .
H6 H 0.208586 0.473142 0.509328 0.051 Uiso 1 1 calc R . . . .
C7 C 0.25260(11) 0.47184(11) 0.47599(9) 0.0321(7) Uani 1 1 d . . . . .
C8 C 0.21911(12) 0.45968(14) 0.40790(10) 0.0407(9) Uani 1 1 d . . . . .
C9 C 0.23386(15) 0.50413(16) 0.40746(12) 0.0506(10) Uani 1 1 d . . . . .
H9 H 0.243297 0.520537 0.428055 0.061 Uiso 1 1 calc R . . . .
C10 C 0.23508(18) 0.5254(2) 0.37705(15) 0.0704(16) Uani 1 1 d . . . . .
H10 H 0.245453 0.556095 0.376929 0.085 Uiso 1 1 calc R . . . .
C11 C 0.22128(19) 0.5017(3) 0.34744(15) 0.084(2) Uani 1 1 d . . . . .
H11 H 0.221462 0.516017 0.326805 0.101 Uiso 1 1 calc R . . . .
C12 C 0.20729(19) 0.4579(3) 0.34736(13) 0.0750(18) Uani 1 1 d . . . . .
H12 H 0.198319 0.441884 0.326557 0.090 Uiso 1 1 calc R . . . .
C13 C 0.20600(15) 0.43621(19) 0.37757(11) 0.0562(12) Uani 1 1 d . . . . .
H13 H 0.196208 0.405587 0.377360 0.067 Uiso 1 1 calc R . . . .
C14 C 0.15982(11) 0.41529(12) 0.46331(9) 0.0341(8) Uani 1 1 d . . . . .
C15 C 0.13867(13) 0.43841(14) 0.45521(11) 0.0424(9) Uani 1 1 d . . . . .
H15 H 0.153150 0.464215 0.441593 0.051 Uiso 1 1 calc R . . . .
C16 C 0.09599(14) 0.42383(15) 0.46705(12) 0.0491(10) Uani 1 1 d . . . . .
H16 H 0.081479 0.439719 0.461369 0.059 Uiso 1 1 calc R . . . .
C17 C 0.07495(13) 0.38674(15) 0.48682(12) 0.0516(11) Uani 1 1 d . . . . .
H17 H 0.045742 0.376724 0.494459 0.062 Uiso 1 1 calc R . . . .
C18 C 0.09591(14) 0.36407(15) 0.49559(12) 0.0504(11) Uani 1 1 d . . . . .
H18 H 0.081589 0.338823 0.509815 0.060 Uiso 1 1 calc R . . . .
C19 C 0.13799(13) 0.37804(14) 0.48368(11) 0.0437(9) Uani 1 1 d . . . . .
H19 H 0.152190 0.361910 0.489524 0.052 Uiso 1 1 calc R . . . .
C20 C 0.333333 0.35848(15) 0.416667 0.0323(11) Uani 1 2 d S T P . .
H20 H 0.333336 0.331395 0.416665 0.039 Uiso 1 2 calc RS T P . .
C21 C 0.29454(11) 0.33373(12) 0.46793(9) 0.0343(8) Uani 1 1 d . . . . .
C22 C 0.27856(12) 0.28868(13) 0.46170(11) 0.0397(9) Uani 1 1 d . . . . .
H22 H 0.280474 0.279266 0.439368 0.048 Uiso 1 1 calc R . . . .
C23 C 0.26006(14) 0.25781(14) 0.48768(12) 0.0484(10) Uani 1 1 d . . . . .
H23 H 0.250339 0.227732 0.483060 0.058 Uiso 1 1 calc R . . . .
C24 C 0.25565(15) 0.27026(16) 0.51996(13) 0.0553(12) Uani 1 1 d . . . . .
H24 H 0.243505 0.248957 0.537650 0.066 Uiso 1 1 calc R . . . .
C25 C 0.26892(14) 0.31388(15) 0.52673(11) 0.0482(10) Uani 1 1 d . . . . .
H25 H 0.264609 0.322157 0.548836 0.058 Uiso 1 1 calc R . . . .
C26 C 0.28869(12) 0.34600(13) 0.50119(10) 0.0371(8) Uani 1 1 d . . . . .
C27 C 0.35867(12) 0.42421(14) 0.53154(10) 0.0386(8) Uani 1 1 d . . . . .
C28 C 0.38956(14) 0.46872(16) 0.52900(13) 0.0552(11) Uani 1 1 d . . . . .
H28 H 0.384507 0.486983 0.513977 0.066 Uiso 1 1 calc R . . . .
C29 C 0.42768(16) 0.48652(18) 0.54830(15) 0.0680(14) Uani 1 1 d . . . . .
H29 H 0.448627 0.517019 0.546655 0.082 Uiso 1 1 calc R . . . .
C30 C 0.43529(15) 0.45993(18) 0.56997(14) 0.0606(13) Uani 1 1 d . . . . .
H30 H 0.461449 0.472173 0.583232 0.073 Uiso 1 1 calc R . . . .
C31 C 0.40522(15) 0.41608(17) 0.57233(12) 0.0546(11) Uani 1 1 d . . . . .
H31 H 0.410547 0.397869 0.587206 0.066 Uiso 1 1 calc R . . . .
C32 C 0.36722(14) 0.39814(15) 0.55324(11) 0.0458(10) Uani 1 1 d . . . . .
H32 H 0.346612 0.367548 0.554946 0.055 Uiso 1 1 calc R . . . .
C33 C 0.27020(13) 0.40445(14) 0.54083(9) 0.0399(9) Uani 1 1 d . . . . .
C34 C 0.22523(15) 0.3801(2) 0.53634(12) 0.0620(13) Uani 1 1 d . . . . .
H34 H 0.213684 0.361108 0.517165 0.074 Uiso 1 1 calc R . . . .
C35 C 0.19661(17) 0.3827(2) 0.55923(13) 0.0697(15) Uani 1 1 d . . . . .
H35 H 0.165722 0.365068 0.555959 0.084 Uiso 1 1 calc R . . . .
C36 C 0.21274(17) 0.41077(19) 0.58669(11) 0.0614(13) Uani 1 1 d . . . . .
H36 H 0.193202 0.412675 0.602467 0.074 Uiso 1 1 calc R . . . .
C37 C 0.25699(17) 0.4357(2) 0.59092(13) 0.0658(14) Uani 1 1 d . . . . .
H37 H 0.268437 0.455542 0.609596 0.079 Uiso 1 1 calc R . . . .
C38 C 0.28564(16) 0.43254(17) 0.56828(12) 0.0553(12) Uani 1 1 d . . . . .
H38 H 0.316489 0.450096 0.571801 0.066 Uiso 1 1 calc R . . . .
C39 C 0.19895(13) 0.30134(13) 0.42736(10) 0.0373(8) Uani 1 1 d . . . . .
C40 C 0.21231(13) 0.29206(14) 0.39634(10) 0.0393(9) Uani 1 1 d . . . . .
C41 C 0.20338(15) 0.24935(16) 0.38943(11) 0.0496(10) Uani 1 1 d . . . . .
H41 H 0.213123 0.243585 0.368468 0.060 Uiso 1 1 calc R . . . .
C42 C 0.18057(17) 0.21488(15) 0.41238(12) 0.0535(11) Uani 1 1 d . . . . .
C43 C 0.16574(15) 0.22384(15) 0.44194(12) 0.0499(10) Uani 1 1 d . . . . .
H43 H 0.149030 0.200512 0.457434 0.060 Uiso 1 1 calc R . . . .
C44 C 0.17444(13) 0.26614(14) 0.44995(10) 0.0403(9) Uani 1 1 d . . . . .
C45 C 0.15740(16) 0.27287(15) 0.48330(11) 0.0537(11) Uani 1 1 d . . . . .
H45A H 0.182185 0.290262 0.498659 0.081 Uiso 1 1 calc GR . . . .
H45B H 0.137692 0.244207 0.493725 0.081 Uiso 1 1 calc GR . . . .
H45C H 0.141208 0.288513 0.479237 0.081 Uiso 1 1 calc GR . . . .
C46 C 0.1718(2) 0.16867(18) 0.40514(16) 0.0790(17) Uani 1 1 d . . . . .
H46A H 0.186813 0.160486 0.422211 0.118 Uiso 1 1 calc GR . . . .
H46B H 0.182789 0.167734 0.382369 0.118 Uiso 1 1 calc GR . . . .
H46C H 0.140021 0.147949 0.406162 0.118 Uiso 1 1 calc GR . . . .
C47 C 0.23522(15) 0.32713(15) 0.36964(11) 0.0490(10) Uani 1 1 d . . . . .
H47A H 0.213742 0.333001 0.358362 0.074 Uiso 1 1 calc GR . . . .
H47B H 0.248803 0.317062 0.352722 0.074 Uiso 1 1 calc GR . . . .
H47C H 0.258015 0.354163 0.380471 0.074 Uiso 1 1 calc GR . . . .
O1A O 0.0348(9) 0.1748(7) 0.4696(7) 0.065(6) Uiso 0.125 1 d D U . A 2
C48B C 0.0166(12) 0.1332(10) 0.4870(6) 0.094(8) Uiso 0.125 1 d DG U . A 2
H48A H -0.010674 0.126634 0.499226 0.113 Uiso 0.125 1 calc R . . A 2
H48B H 0.038035 0.133725 0.503773 0.113 Uiso 0.125 1 calc R . . A 2
C49B C 0.0069(12) 0.0985(7) 0.4595(9) 0.090(8) Uiso 0.125 1 d DG U . A 2
H49A H -0.023044 0.086924 0.449952 0.108 Uiso 0.125 1 calc R . . A 2
H49B H 0.009807 0.073755 0.468578 0.108 Uiso 0.125 1 calc R . . A 2
C50B C 0.0425(12) 0.1251(10) 0.4329(8) 0.069(7) Uiso 0.125 1 d DG U . A 2
H50A H 0.070880 0.127077 0.438906 0.082 Uiso 0.125 1 calc R . . A 2
H50B H 0.033459 0.112050 0.409839 0.082 Uiso 0.125 1 calc R . . A 2
C51B C 0.0455(12) 0.1702(9) 0.4350(7) 0.074(8) Uiso 0.125 1 d DG U . A 2
H51A H 0.075543 0.193943 0.429247 0.089 Uiso 0.125 1 calc R . . A 2
H51B H 0.024407 0.171595 0.418988 0.089 Uiso 0.125 1 calc R . . A 2
O1B O 0.0396(9) 0.1505(9) 0.4335(5) 0.076(6) Uiso 0.125 1 d D U . B 1
C48A C 0.0449(10) 0.1859(7) 0.4550(7) 0.046(6) Uiso 0.125 1 d DG U . B 1
H48C H 0.024523 0.196293 0.447985 0.055 Uiso 0.125 1 calc R . . B 1
H48D H 0.075461 0.210903 0.453598 0.055 Uiso 0.125 1 calc R . . B 1
C49A C 0.0345(11) 0.1675(10) 0.4913(6) 0.059(7) Uiso 0.125 1 d DG U . B 1
H49C H 0.002697 0.153957 0.496421 0.071 Uiso 0.125 1 calc R . . B 1
H49D H 0.051595 0.190546 0.508394 0.071 Uiso 0.125 1 calc R . . B 1
C50A C 0.0489(12) 0.1327(10) 0.4900(6) 0.079(8) Uiso 0.125 1 d DG U . B 1
H50C H 0.081032 0.146123 0.493543 0.095 Uiso 0.125 1 calc R . . B 1
H50D H 0.033150 0.109339 0.507260 0.095 Uiso 0.125 1 calc R . . B 1
C51A C 0.0356(12) 0.1148(8) 0.4538(7) 0.079(8) Uiso 0.125 1 d DG U . B 1
H51C H 0.055320 0.104366 0.445053 0.095 Uiso 0.125 1 calc R . . B 1
H51D H 0.004983 0.089900 0.453445 0.095 Uiso 0.125 1 calc R . . B 1
C52A C 0.3453(16) 0.6305(15) 0.3788(9) 0.088(13) Uiso 0.125 1 d D U . C -1
H52A H 0.366104 0.646226 0.360271 0.132 Uiso 0.125 1 calc R . . C -1
H52B H 0.342722 0.601590 0.381933 0.132 Uiso 0.125 1 calc R . . C -1
H52C H 0.316435 0.626716 0.373025 0.132 Uiso 0.125 1 calc R . . C -1
C53A C 0.3619(12) 0.6568(13) 0.4115(9) 0.090(11) Uiso 0.125 1 d DG U . C -1
H53A H 0.365126 0.686264 0.407883 0.109 Uiso 0.125 1 calc R . . C -1
H53B H 0.391391 0.661158 0.416784 0.109 Uiso 0.125 1 calc R . . C -1
C54A C 0.3318(14) 0.6351(12) 0.4418(9) 0.105(11) Uiso 0.125 1 d DG U . C -1
H54A H 0.327931 0.605362 0.444989 0.126 Uiso 0.125 1 calc R . . C -1
H54B H 0.302478 0.631429 0.436671 0.126 Uiso 0.125 1 calc R . . C -1
C55A C 0.3486(16) 0.6607(16) 0.4749(9) 0.119(13) Uiso 0.125 1 d DG U . C -1
H55A H 0.377529 0.663613 0.480394 0.143 Uiso 0.125 1 calc R . . C -1
H55B H 0.353232 0.690682 0.471545 0.143 Uiso 0.125 1 calc R . . C -1
C56A C 0.318(2) 0.639(2) 0.5047(10) 0.15(2) Uiso 0.125 1 d DG U . C -1
H56A H 0.330451 0.657342 0.525227 0.223 Uiso 0.125 1 calc R . . C -1
H56B H 0.289296 0.636979 0.499744 0.223 Uiso 0.125 1 calc R . . C -1
H56C H 0.313612 0.609888 0.508599 0.223 Uiso 0.125 1 calc R . . C -1
C52B C 0.370(2) 0.6666(19) 0.4400(11) 0.092(14) Uiso 0.125 1 d D U . D -2
H52D H 0.372882 0.683454 0.419316 0.138 Uiso 0.125 1 calc R . . D -2
H52E H 0.396490 0.663832 0.442579 0.138 Uiso 0.125 1 calc R . . D -2
H52F H 0.344112 0.637193 0.438187 0.138 Uiso 0.125 1 calc R . . D -2
C53B C 0.366(2) 0.6902(16) 0.4708(12) 0.145(16) Uiso 0.125 1 d DG U . D -2
H53C H 0.339318 0.693431 0.467754 0.174 Uiso 0.125 1 calc R . . D -2
H53D H 0.391679 0.720061 0.472144 0.174 Uiso 0.125 1 calc R . . D -2
C54B C 0.3612(16) 0.6661(17) 0.5041(11) 0.155(16) Uiso 0.125 1 d DG U . D -2
H54C H 0.387042 0.662072 0.506710 0.186 Uiso 0.125 1 calc R . . D -2
H54D H 0.334644 0.636445 0.502856 0.186 Uiso 0.125 1 calc R . . D -2
C55B C 0.358(2) 0.690(2) 0.5353(12) 0.165(17) Uiso 0.125 1 d DG U . D -2
H55C H 0.384626 0.719105 0.536916 0.198 Uiso 0.125 1 calc R . . D -2
H55D H 0.332339 0.694554 0.532402 0.198 Uiso 0.125 1 calc R . . D -2
C56B C 0.352(2) 0.665(3) 0.5684(11) 0.15(2) Uiso 0.125 1 d DG U . D -2
H56D H 0.350049 0.682018 0.587470 0.228 Uiso 0.125 1 calc R . . D -2
H56E H 0.325082 0.636301 0.567269 0.228 Uiso 0.125 1 calc R . . D -2
H56F H 0.377413 0.660873 0.571787 0.228 Uiso 0.125 1 calc R . . D -2

loop_
_atom_site_aniso_label
_atom_site_aniso_U_11
_atom_site_aniso_U_22
_atom_site_aniso_U_33
_atom_site_aniso_U_23
_atom_site_aniso_U_13
_atom_site_aniso_U_12
Au 0.02804(8) 0.03840(9) 0.03364(9) -0.00887(6) -0.00306(5) 0.01793(6)
Cu 0.0280(2) 0.0331(2) 0.0328(2) 0.00091(17) 0.00071(17) 0.01387(18)
P1 0.0269(4) 0.0356(5) 0.0333(4) -0.0053(4) 0.0016(4) 0.0154(4)
P2 0.0347(5) 0.0453(5) 0.0278(5) 0.0044(4) -0.0003(4) 0.0188(4)
N1 0.0270(14) 0.0330(15) 0.0304(15) 0.0008(12) 0.0075(12) 0.0122(13)
N2 0.0257(14) 0.0354(16) 0.0309(15) 0.0008(12) -0.0031(12) 0.0128(13)
C1 0.029(2) 0.0334(19) 0.036(3) 0.0021(10) 0.004(2) 0.0147(12)
C2 0.0334(18) 0.0300(18) 0.0316(18) 0.0011(14) 0.0069(14) 0.0127(15)
C3 0.032(2) 0.043(2) 0.044(2) -0.0083(17) 0.0046(16) 0.0102(17)
C4 0.041(2) 0.050(3) 0.056(3) -0.021(2) 0.001(2) 0.010(2)
C5 0.047(2) 0.053(3) 0.042(2) -0.0178(19) 0.0077(18) 0.020(2)
C6 0.036(2) 0.045(2) 0.040(2) -0.0063(17) 0.0075(16) 0.0159(18)
C7 0.0297(18) 0.0295(17) 0.0322(18) -0.0015(14) 0.0048(14) 0.0110(15)
C8 0.0335(19) 0.060(3) 0.036(2) 0.0024(18) 0.0059(15) 0.0288(19)
C9 0.048(2) 0.061(3) 0.053(3) 0.013(2) 0.013(2) 0.034(2)
C10 0.060(3) 0.098(4) 0.074(4) 0.040(3) 0.025(3) 0.054(3)
C11 0.067(4) 0.161(7) 0.057(3) 0.046(4) 0.023(3) 0.081(4)
C12 0.066(3) 0.142(6) 0.040(3) -0.001(3) -0.003(2) 0.070(4)
C13 0.049(3) 0.089(4) 0.041(2) -0.008(2) -0.0036(19) 0.043(3)
C14 0.0270(17) 0.0370(19) 0.0363(19) -0.0103(15) 0.0008(14) 0.0144(15)
C15 0.036(2) 0.043(2) 0.051(2) -0.0068(18) 0.0027(17) 0.0218(18)
C16 0.041(2) 0.054(3) 0.061(3) -0.011(2) 0.002(2) 0.031(2)
C17 0.030(2) 0.059(3) 0.063(3) -0.017(2) 0.0037(19) 0.020(2)
C18 0.035(2) 0.050(2) 0.059(3) 0.000(2) 0.0131(19) 0.0155(19)
C19 0.038(2) 0.043(2) 0.051(2) -0.0004(18) 0.0071(18) 0.0207(18)
C20 0.028(2) 0.0325(19) 0.035(3) -0.0041(10) -0.008(2) 0.0138(12)
C21 0.0272(17) 0.0373(19) 0.0365(19) 0.0053(15) -0.0018(14) 0.0147(15)
C22 0.0315(19) 0.040(2) 0.048(2) 0.0051(17) -0.0029(16) 0.0176(17)
C23 0.039(2) 0.041(2) 0.062(3) 0.011(2) -0.0005(19) 0.0174(19)
C24 0.048(2) 0.054(3) 0.058(3) 0.026(2) 0.004(2) 0.021(2)
C25 0.042(2) 0.058(3) 0.038(2) 0.0134(19) 0.0034(17) 0.019(2)
C26 0.0315(19) 0.041(2) 0.0359(19) 0.0050(16) -0.0040(15) 0.0159(17)
C27 0.0304(19) 0.050(2) 0.0321(19) 0.0013(16) 0.0016(15) 0.0180(17)
C28 0.041(2) 0.053(3) 0.061(3) 0.013(2) -0.005(2) 0.015(2)
C29 0.044(3) 0.053(3) 0.086(4) 0.006(3) -0.014(3) 0.009(2)
C30 0.037(2) 0.075(3) 0.064(3) -0.004(3) -0.014(2) 0.023(2)
C31 0.049(3) 0.065(3) 0.056(3) 0.000(2) -0.011(2) 0.033(2)
C32 0.040(2) 0.051(2) 0.046(2) 0.0006(19) -0.0054(18) 0.0223(19)
C33 0.039(2) 0.054(2) 0.0274(18) 0.0063(16) 0.0017(15) 0.0238(19)
C34 0.040(2) 0.093(4) 0.046(3) -0.014(3) -0.003(2) 0.028(3)
C35 0.042(3) 0.105(4) 0.053(3) -0.003(3) 0.004(2) 0.030(3)
C36 0.057(3) 0.096(4) 0.038(2) 0.009(2) 0.012(2) 0.043(3)
C37 0.060(3) 0.088(4) 0.047(3) -0.013(3) 0.001(2) 0.035(3)
C38 0.044(2) 0.071(3) 0.045(2) -0.005(2) 0.0026(19) 0.024(2)
C39 0.0353(19) 0.045(2) 0.038(2) -0.0116(17) -0.0091(16) 0.0248(17)
C40 0.036(2) 0.050(2) 0.037(2) -0.0101(17) -0.0078(16) 0.0250(18)
C41 0.054(3) 0.062(3) 0.043(2) -0.020(2) -0.0077(19) 0.037(2)
C42 0.066(3) 0.049(3) 0.058(3) -0.017(2) -0.015(2) 0.038(2)
C43 0.051(3) 0.045(2) 0.053(3) -0.007(2) -0.008(2) 0.024(2)
C44 0.041(2) 0.046(2) 0.038(2) -0.0074(17) -0.0072(17) 0.0246(18)
C45 0.060(3) 0.049(3) 0.046(2) -0.003(2) 0.006(2) 0.023(2)
C46 0.106(5) 0.056(3) 0.085(4) -0.026(3) -0.017(3) 0.049(3)
C47 0.049(2) 0.062(3) 0.040(2) -0.0092(19) -0.0018(19) 0.031(2)

loop_
_atom_type_symbol
_atom_type_description
_atom_type_scat_dispersion_real
_atom_type_scat_dispersion_imag
_atom_type_scat_source
C C 0.0033 0.0016 'International Tables Vol C Tables 4.2.6.8 and 6.1.1.4'
H H 0.0000 0.0000 'International Tables Vol C Tables 4.2.6.8 and 6.1.1.4'
Au Au -2.0133 8.8022 'International Tables Vol C Tables 4.2.6.8 and 6.1.1.4'
Cu Cu 0.3201 1.2651 'International Tables Vol C Tables 4.2.6.8 and 6.1.1.4'
N N 0.0061 0.0033 'International Tables Vol C Tables 4.2.6.8 and 6.1.1.4'
O O 0.0106 0.0060 'International Tables Vol C Tables 4.2.6.8 and 6.1.1.4'
P P 0.1023 0.0942 'International Tables Vol C Tables 4.2.6.8 and 6.1.1.4'

loop_
_geom_angle_atom_site_label_1
_geom_angle_atom_site_label_2
_geom_angle_atom_site_label_3
_geom_angle
_geom_angle_site_symmetry_1
_geom_angle_site_symmetry_3
_geom_angle_publ_flag
P1 Au Cu 84.01(2) . . ?
C39 Au Cu 108.10(10) . . ?
C39 Au P1 167.67(10) . . ?
Cu Cu Au 111.62(2) 12 . ?
P2 Cu Au 93.20(3) . . ?
P2 Cu Cu 151.67(3) . 12 ?
N1 Cu Au 93.87(9) . . ?
N1 Cu Cu 82.93(8) . 12 ?
N1 Cu P2 109.73(9) . . ?
N1 Cu N2 165.63(12) . . ?
N2 Cu Au 87.77(8) . . ?
N2 Cu Cu 83.20(9) . 12 ?
N2 Cu P2 84.39(9) . . ?
C7 P1 Au 122.72(13) . . ?
C7 P1 C8 104.04(18) . . ?
C7 P1 C14 104.87(16) . . ?
C8 P1 Au 113.36(14) . . ?
C8 P1 C14 103.55(17) . . ?
C14 P1 Au 106.47(12) . . ?
C26 P2 Cu 93.86(12) . . ?
C26 P2 C27 104.08(18) . . ?
C26 P2 C33 105.00(19) . . ?
C27 P2 Cu 118.14(13) . . ?
C27 P2 C33 101.79(18) . . ?
C33 P2 Cu 129.91(13) . . ?
C1 N1 Cu 124.7(3) . . ?
C1 N1 C2 115.6(3) . . ?
C2 N1 Cu 117.7(2) . . ?
C20 N2 Cu 124.4(3) . . ?
C20 N2 C21 117.9(3) . . ?
C21 N2 Cu 117.7(2) . . ?
N1 C1 N1 123.9(5) . 12 ?
C3 C2 N1 121.4(3) . . ?
C3 C2 C7 118.8(3) . . ?
C7 C2 N1 119.8(3) . . ?
C4 C3 C2 120.7(4) . . ?
C5 C4 C3 120.3(4) . . ?
C4 C5 C6 120.0(4) . . ?
C5 C6 C7 120.6(4) . . ?
C2 C7 P1 117.4(3) . . ?
C6 C7 P1 122.9(3) . . ?
C6 C7 C2 119.7(3) . . ?
C9 C8 P1 122.5(3) . . ?
C9 C8 C13 119.1(4) . . ?
C13 C8 P1 118.4(4) . . ?
C8 C9 C10 120.6(5) . . ?
C11 C10 C9 119.7(6) . . ?
C12 C11 C10 120.4(5) . . ?
C11 C12 C13 120.6(6) . . ?
C8 C13 C12 119.6(5) . . ?
C15 C14 P1 123.4(3) . . ?
C15 C14 C19 118.6(3) . . ?
C19 C14 P1 117.9(3) . . ?
C14 C15 C16 120.0(4) . . ?
C17 C16 C15 120.3(4) . . ?
C18 C17 C16 120.2(4) . . ?
C17 C18 C19 119.8(4) . . ?
C18 C19 C14 121.1(4) . . ?
N2 C20 N2 124.7(5) . 12 ?
N2 C21 C26 119.3(3) . . ?
C22 C21 N2 123.1(3) . . ?
C22 C21 C26 117.5(3) . . ?
C23 C22 C21 121.1(4) . . ?
C24 C23 C22 120.8(4) . . ?
C23 C24 C25 120.0(4) . . ?
C24 C25 C26 120.6(4) . . ?
C21 C26 P2 116.6(3) . . ?
C25 C26 P2 123.3(3) . . ?
C25 C26 C21 120.0(4) . . ?
C28 C27 P2 117.9(3) . . ?
C32 C27 P2 123.3(3) . . ?
C32 C27 C28 118.7(4) . . ?
C29 C28 C27 120.2(4) . . ?
C30 C29 C28 120.0(5) . . ?
C31 C30 C29 120.0(4) . . ?
C30 C31 C32 120.3(4) . . ?
C31 C32 C27 120.8(4) . . ?
C34 C33 P2 119.8(3) . . ?
C38 C33 P2 122.2(3) . . ?
C38 C33 C34 117.6(4) . . ?
C33 C34 C35 121.3(5) . . ?
C36 C35 C34 120.2(5) . . ?
C37 C36 C35 119.0(4) . . ?
C36 C37 C38 120.7(5) . . ?
C33 C38 C37 121.1(4) . . ?
C40 C39 Au 120.1(3) . . ?
C40 C39 C44 118.1(4) . . ?
C44 C39 Au 121.8(3) . . ?
C39 C40 C47 121.2(4) . . ?
C41 C40 C39 119.8(4) . . ?
C41 C40 C47 118.9(4) . . ?
C42 C41 C40 121.9(4) . . ?
C41 C42 C46 121.8(5) . . ?
C43 C42 C41 117.8(4) . . ?
C43 C42 C46 120.4(5) . . ?
C42 C43 C44 121.9(4) . . ?
C39 C44 C45 121.7(4) . . ?
C43 C44 C39 120.3(4) . . ?
C43 C44 C45 118.1(4) . . ?
C51B O1A C48B 110.0 . . ?
O1A C48B C49B 106.3 . . ?
C48B C49B C50B 101.9 . . ?
C51B C50B C49B 101.7 . . ?
O1A C51B C50B 106.3 . . ?
C51A O1B C48A 110.1 . . ?
O1B C48A C49A 106.3 . . ?
C48A C49A C50A 101.6 . . ?
C51A C50A C49A 101.7 . . ?
O1B C51A C50A 106.4 . . ?
C52A C53A C54A 113.4 . . ?
C53A C54A C55A 113.8 . . ?
C56A C55A C54A 113.4 . . ?
C52B C53B C54B 112.8 . . ?
C53B C54B C55B 113.6 . . ?
C56B C55B C54B 113.5 . . ?

loop_
_geom_bond_atom_site_label_1
_geom_bond_atom_site_label_2
_geom_bond_distance
_geom_bond_site_symmetry_2
_geom_bond_publ_flag
Au Cu 2.9960(4) . ?
Au P1 2.2951(9) . ?
Au C39 2.062(4) . ?
Cu Cu 2.7939(9) 12 ?
Cu P2 2.4106(10) . ?
Cu N1 1.929(3) . ?
Cu N2 1.948(3) . ?
P1 C7 1.808(4) . ?
P1 C8 1.822(4) . ?
P1 C14 1.830(4) . ?
P2 C26 1.810(4) . ?
P2 C27 1.829(4) . ?
P2 C33 1.836(4) . ?
N1 C1 1.320(4) . ?
N1 C2 1.416(4) . ?
N2 C20 1.317(4) . ?
N2 C21 1.411(5) . ?
C2 C3 1.394(5) . ?
C2 C7 1.406(5) . ?
C3 C4 1.392(6) . ?
C4 C5 1.374(6) . ?
C5 C6 1.384(6) . ?
C6 C7 1.395(5) . ?
C8 C9 1.376(6) . ?
C8 C13 1.388(6) . ?
C9 C10 1.395(7) . ?
C10 C11 1.367(9) . ?
C11 C12 1.361(10) . ?
C12 C13 1.396(7) . ?
C14 C15 1.382(6) . ?
C14 C19 1.390(6) . ?
C15 C16 1.397(6) . ?
C16 C17 1.370(7) . ?
C17 C18 1.370(7) . ?
C18 C19 1.383(6) . ?
C21 C22 1.409(5) . ?
C21 C26 1.420(5) . ?
C22 C23 1.389(6) . ?
C23 C24 1.373(7) . ?
C24 C25 1.384(7) . ?
C25 C26 1.404(5) . ?
C27 C28 1.389(6) . ?
C27 C32 1.387(6) . ?
C28 C29 1.384(7) . ?
C29 C30 1.383(7) . ?
C30 C31 1.365(7) . ?
C31 C32 1.376(6) . ?
C33 C34 1.379(6) . ?
C33 C38 1.374(6) . ?
C34 C35 1.383(7) . ?
C35 C36 1.375(7) . ?
C36 C37 1.358(7) . ?
C37 C38 1.386(7) . ?
C39 C40 1.399(5) . ?
C39 C44 1.410(6) . ?
C40 C41 1.395(6) . ?
C40 C47 1.505(6) . ?
C41 C42 1.395(7) . ?
C42 C43 1.370(6) . ?
C42 C46 1.517(6) . ?
C43 C44 1.393(6) . ?
C44 C45 1.505(6) . ?
O1A C48B 1.4408 . ?
O1A C51B 1.4357 . ?
C48B C49B 1.5295 . ?
C49B C50B 1.5360 . ?
C50B C51B 1.5357 . ?
O1B C48A 1.4348 . ?
O1B C51A 1.4318 . ?
C48A C49A 1.5299 . ?
C49A C50A 1.5370 . ?
C50A C51A 1.5274 . ?
C52A C53A 1.5155 . ?
C53A C54A 1.5186 . ?
C54A C55A 1.5192 . ?
C55A C56A 1.5144 . ?
C52B C53B 1.5177 . ?
C53B C54B 1.5206 . ?
C54B C55B 1.5207 . ?
C55B C56B 1.5176 . ?
